data_1546238
loop_
_publ_author_name
'Ma, Xiao-Yan'
'An, Xian-Tao'
'Zhao, Xian-He'
'Du, Ji-Yuan'
'Deng, Yu-Hua'
'Zhang, Xiang-Zhi'
'Fan, Chun-An'

_publ_section_title
;
 Au-Catalyzed [2 + 3] Annulation of Enamides with Propargyl Esters: Total
 Synthesis of Cephalotaxine and Cephalezomine H.
;
_journal_issue 11
_journal_name_full 'Organic letters'
_journal_page_first 2965
_journal_page_last 2968
_journal_paper_doi 10.1021/acs.orglett.7b01202
_journal_volume 19
_journal_year 2017
_chemical_formula_moiety 'C17 H19 N O5'
_chemical_formula_sum 'C17 H19 N O5'
_chemical_formula_weight 317.33
_chemical_name_systematic
;
 ? 
;
_space_group_crystal_system triclinic
_space_group_IT_number 2
_space_group_name_Hall '-P 1'
_space_group_name_H-M_alt 'P -1'
_symmetry_space_group_name_Hall '-P 1'
_symmetry_space_group_name_H-M 'P -1'
_atom_sites_solution_hydrogens geom
_atom_sites_solution_primary direct
_atom_sites_solution_secondary difmap
_audit_creation_date 2014-09-22
_audit_creation_method
;
Olex2 1.2
(compiled 2014.08.28 svn.r2986 for OlexSys, GUI svn.r4874)
;
_cell_angle_alpha 70.672(6)
_cell_angle_beta 84.194(7)
_cell_angle_gamma 80.842(5)
_cell_formula_units_Z 2
_cell_length_a 8.1791(6)
_cell_length_b 8.4632(4)
_cell_length_c 11.3125(9)
_cell_measurement_reflns_used 1946
_cell_measurement_temperature 292.5(2)
_cell_measurement_theta_max 28.2950
_cell_measurement_theta_min 3.8380
_cell_volume 728.52(9)
_computing_cell_refinement
;
CrysAlisPro, Agilent Technologies,
Version 1.171.36.32 (release 02-08-2013 CrysAlis171 .NET)
(compiled Aug  2 2013,16:46:58)
;
_computing_data_collection
;
CrysAlisPro, Agilent Technologies,
Version 1.171.36.32 (release 02-08-2013 CrysAlis171 .NET)
(compiled Aug  2 2013,16:46:58)
;
_computing_data_reduction
;
CrysAlisPro, Agilent Technologies,
Version 1.171.36.32 (release 02-08-2013 CrysAlis171 .NET)
(compiled Aug  2 2013,16:46:58)
;
_computing_molecular_graphics 'Olex2 (Dolomanov et al., 2009)'
_computing_publication_material 'Olex2 (Dolomanov et al., 2009)'
_computing_structure_refinement 'ShelXL (Sheldrick, 2008)'
_computing_structure_solution 'ShelXS (Sheldrick, 2008)'
_diffrn_ambient_temperature 292.5(2)
_diffrn_detector_area_resol_mean 16.0733
_diffrn_measured_fraction_theta_full 0.996
_diffrn_measured_fraction_theta_max 0.997
_diffrn_measurement_details
;
#__ type_ start__ end____ width___ exp.time_
  1 omega  -46.00  -21.00   1.0000    1.2000
omega____ theta____ kappa____ phi______ frames
    -      -16.5133   77.0000   90.0000 25

#__ type_ start__ end____ width___ exp.time_
  2 omega   66.00   96.00   1.0000    1.2000
omega____ theta____ kappa____ phi______ frames
    -       19.9508  178.0000 -150.0000 30

#__ type_ start__ end____ width___ exp.time_
  3 omega  -20.00   59.00   1.0000    1.2000
omega____ theta____ kappa____ phi______ frames
    -       19.9508  -99.0000 -120.0000 79

#__ type_ start__ end____ width___ exp.time_
  4 omega  -21.00   41.00   1.0000    1.2000
omega____ theta____ kappa____ phi______ frames
    -       19.9508  -38.0000  -30.0000 62

#__ type_ start__ end____ width___ exp.time_
  5 omega  -47.00   83.00   1.0000    1.2000
omega____ theta____ kappa____ phi______ frames
    -       19.9508    0.0000 -150.0000 130

#__ type_ start__ end____ width___ exp.time_
  6 omega  -10.00   34.00   1.0000    1.2000
omega____ theta____ kappa____ phi______ frames
    -       19.9508   77.0000    0.0000 44
;
_diffrn_measurement_device_type 'SuperNova, Dual, Cu at zero, Eos'
_diffrn_measurement_method '\w scans'
_diffrn_orient_matrix_UB_11 0.0869657000
_diffrn_orient_matrix_UB_12 -0.0195871000
_diffrn_orient_matrix_UB_13 -0.0091656000
_diffrn_orient_matrix_UB_21 -0.0107622000
_diffrn_orient_matrix_UB_22 0.0016691000
_diffrn_orient_matrix_UB_23 -0.0618554000
_diffrn_orient_matrix_UB_31 0.0076174000
_diffrn_orient_matrix_UB_32 0.0874393000
_diffrn_orient_matrix_UB_33 -0.0227347000
_diffrn_radiation_monochromator mirror
_diffrn_radiation_type MoK\a
_diffrn_radiation_wavelength 0.71073
_diffrn_reflns_av_R_equivalents 0.0203
_diffrn_reflns_av_unetI/netI 0.0409
_diffrn_reflns_limit_h_max 10
_diffrn_reflns_limit_h_min -9
_diffrn_reflns_limit_k_max 10
_diffrn_reflns_limit_k_min -10
_diffrn_reflns_limit_l_max 13
_diffrn_reflns_limit_l_min -13
_diffrn_reflns_number 5040
_diffrn_reflns_theta_full 25.50
_diffrn_reflns_theta_max 26.02
_diffrn_reflns_theta_min 3.36
_diffrn_source 'SuperNova (Mo) X-ray Source'
_exptl_absorpt_coefficient_mu 0.107
_exptl_absorpt_correction_T_max 1.00000
_exptl_absorpt_correction_T_min 0.80656
_exptl_absorpt_correction_type multi-scan
_exptl_absorpt_process_details
;
CrysAlisPro, Agilent Technologies,
Version 1.171.36.32 (release 02-08-2013 CrysAlis171 .NET)
(compiled Aug  2 2013,16:46:58)
Empirical absorption correction using spherical harmonics,
 implemented in SCALE3 ABSPACK scaling algorithm.
;
_exptl_crystal_colour 'clear light colourless'
_exptl_crystal_density_diffrn 1.447
_exptl_crystal_density_method 'not measured'
_exptl_crystal_description block
_exptl_crystal_F_000 336
_exptl_crystal_size_max 0.37
_exptl_crystal_size_mid 0.34
_exptl_crystal_size_min 0.29
_refine_diff_density_max 0.214
_refine_diff_density_min -0.198
_refine_diff_density_rms 0.043
_refine_ls_extinction_method none
_refine_ls_goodness_of_fit_ref 1.067
_refine_ls_hydrogen_treatment constr
_refine_ls_matrix_type full
_refine_ls_number_parameters 210
_refine_ls_number_reflns 2865
_refine_ls_number_restraints 0
_refine_ls_restrained_S_all 1.067
_refine_ls_R_factor_all 0.0626
_refine_ls_R_factor_gt 0.0462
_refine_ls_shift/su_max 0.000
_refine_ls_shift/su_mean 0.000
_refine_ls_structure_factor_coef Fsqd
_refine_ls_weighting_details 'calc w=1/[\s^2^(Fo^2^)+(0.0426P)^2^+0.2462P] where P=(Fo^2^+2Fc^2^)/3'
_refine_ls_weighting_scheme calc
_refine_ls_wR_factor_gt 0.1030
_refine_ls_wR_factor_ref 0.1147
_reflns_number_gt 2230
_reflns_number_total 2865
_reflns_threshold_expression >2sigma(I)
_cod_data_source_file ol7b01202_si_010.cif
_cod_data_source_block maxy0922
_cod_original_cell_volume 728.53(9)
_cod_database_code 1546238
_reflns_odcompleteness_completeness 99.66
_reflns_odcompleteness_iscentric 1
_reflns_odcompleteness_theta 26.32
_olex2_refinement_description
;
1. Fixed Uiso
 At 1.2 times of:
  All C(H) groups, All C(H,H) groups
 At 1.5 times of:
  All O(H) groups
2.a Ternary CH refined with riding coordinates:
 C10(H10), C15(H15), C16(H16)
2.b Secondary CH2 refined with riding coordinates:
 C2(H2A,H2B), C6(H6A,H6B), C12(H12A,H12B), C13(H13A,H13B), C14(H14A,H14B),
 C17(H17A,H17B)
2.c Aromatic/amide H refined with riding coordinates:
 C4(H4A), C8(H8)
2.d Idealised tetrahedral OH refined as rotating group:
 O4(H4), O5(H5)
;
_olex2_submission_special_instructions 'No special instructions were received'

loop_
_space_group_symop_id
_space_group_symop_operation_xyz
1 'x, y, z'
2 '-x, -y, -z'

loop_
_atom_site_label
_atom_site_type_symbol
_atom_site_fract_x
_atom_site_fract_y
_atom_site_fract_z
_atom_site_U_iso_or_equiv
_atom_site_adp_type
_atom_site_occupancy
_atom_site_calc_flag
_atom_site_refinement_flags_posn
O1 O 0.90838(17) 1.08832(16) 0.10408(14) 0.0391(4) Uani 1 d .
O2 O 0.2423(2) 1.1594(2) 0.38161(18) 0.0637(5) Uani 1 d .
O3 O 0.2495(2) 0.8927(2) 0.52762(16) 0.0575(5) Uani 1 d .
O4 O 0.51080(17) 0.66029(15) 0.09688(14) 0.0380(4) Uani 1 d .
H4 H 0.4606 0.6126 0.0625 0.057 Uiso 1 calc GR
O5 O 0.71641(18) 0.39274(16) 0.04913(13) 0.0381(4) Uani 1 d .
H5 H 0.7727 0.3020 0.0531 0.057 Uiso 1 calc GR
N1 N 0.91556(18) 0.80803(18) 0.19375(14) 0.0263(4) Uani 1 d .
C1 C 0.8398(2) 0.9595(2) 0.12784(17) 0.0270(4) Uani 1 d .
C2 C 0.6661(2) 0.9679(2) 0.09146(17) 0.0276(4) Uani 1 d .
H2A H 0.6617 0.8825 0.0524 0.033 Uiso 1 calc R
H2B H 0.6317 1.0778 0.0317 0.033 Uiso 1 calc R
C3 C 0.5516(2) 0.9382(2) 0.20815(17) 0.0269(4) Uani 1 d .
C4 C 0.4480(3) 1.0762(2) 0.2295(2) 0.0367(5) Uani 1 d .
H4A H 0.4427 1.1836 0.1706 0.044 Uiso 1 calc R
C5 C 0.3549(3) 1.0462(3) 0.3403(2) 0.0393(5) Uani 1 d .
C6 C 0.2006(3) 1.0686(3) 0.5084(3) 0.0584(7) Uani 1 d .
H6A H 0.0821 1.0902 0.5260 0.070 Uiso 1 calc R
H6B H 0.2574 1.1045 0.5644 0.070 Uiso 1 calc R
C7 C 0.3608(2) 0.8888(3) 0.42755(19) 0.0371(5) Uani 1 d .
C8 C 0.4626(2) 0.7531(2) 0.40941(18) 0.0331(5) Uani 1 d .
H8 H 0.4673 0.6472 0.4702 0.040 Uiso 1 calc R
C9 C 0.5598(2) 0.7776(2) 0.29709(17) 0.0266(4) Uani 1 d .
C10 C 0.6693(2) 0.6263(2) 0.27666(17) 0.0244(4) Uani 1 d .
H10 H 0.6767 0.5420 0.3604 0.029 Uiso 1 calc R
C11 C 0.8555(2) 0.6409(2) 0.22643(16) 0.0238(4) Uani 1 d .
C12 C 0.9722(2) 0.5354(2) 0.33026(19) 0.0345(5) Uani 1 d .
H12A H 0.9313 0.5494 0.4102 0.041 Uiso 1 calc R
H12B H 0.9835 0.4165 0.3383 0.041 Uiso 1 calc R
C13 C 1.1366(2) 0.6038(3) 0.2881(2) 0.0407(5) Uani 1 d .
H13A H 1.2062 0.5777 0.3584 0.049 Uiso 1 calc R
H13B H 1.1957 0.5580 0.2254 0.049 Uiso 1 calc R
C14 C 1.0851(2) 0.7925(3) 0.2333(2) 0.0363(5) Uani 1 d .
H14A H 1.0862 0.8479 0.2958 0.044 Uiso 1 calc R
H14B H 1.1585 0.8420 0.1623 0.044 Uiso 1 calc R
C15 C 0.5967(2) 0.5387(2) 0.19710(18) 0.0288(4) Uani 1 d .
H15 H 0.5233 0.4589 0.2495 0.035 Uiso 1 calc R
C16 C 0.7509(2) 0.4448(2) 0.15054(17) 0.0281(4) Uani 1 d .
H16 H 0.7916 0.3451 0.2196 0.034 Uiso 1 calc R
C17 C 0.8759(2) 0.5701(2) 0.11619(17) 0.0282(4) Uani 1 d .
H17A H 0.8509 0.6591 0.0378 0.034 Uiso 1 calc R
H17B H 0.9878 0.5141 0.1088 0.034 Uiso 1 calc R

loop_
_atom_site_aniso_label
_atom_site_aniso_U_11
_atom_site_aniso_U_22
_atom_site_aniso_U_33
_atom_site_aniso_U_23
_atom_site_aniso_U_13
_atom_site_aniso_U_12
O1 0.0378(8) 0.0277(7) 0.0554(9) -0.0164(6) 0.0026(7) -0.0110(6)
O2 0.0587(11) 0.0579(11) 0.0767(13) -0.0398(9) 0.0109(9) 0.0167(8)
O3 0.0504(10) 0.0688(11) 0.0575(11) -0.0347(9) 0.0237(8) -0.0053(8)
O4 0.0357(8) 0.0289(7) 0.0538(9) -0.0163(6) -0.0199(7) 0.0005(6)
O5 0.0438(9) 0.0316(8) 0.0476(9) -0.0236(7) -0.0125(7) -0.0004(6)
N1 0.0219(8) 0.0268(8) 0.0324(9) -0.0113(6) -0.0023(6) -0.0054(6)
C1 0.0289(10) 0.0276(9) 0.0269(10) -0.0131(8) 0.0045(8) -0.0058(8)
C2 0.0313(10) 0.0203(9) 0.0290(10) -0.0054(7) -0.0031(8) -0.0018(7)
C3 0.0227(10) 0.0277(9) 0.0318(10) -0.0116(8) -0.0038(8) -0.0019(7)
C4 0.0353(12) 0.0278(10) 0.0467(13) -0.0134(9) -0.0042(9) 0.0014(8)
C5 0.0306(11) 0.0398(12) 0.0536(13) -0.0279(10) -0.0007(10) 0.0043(9)
C6 0.0422(14) 0.0749(17) 0.0788(19) -0.0571(15) 0.0163(13) -0.0093(12)
C7 0.0279(11) 0.0502(13) 0.0408(12) -0.0264(10) 0.0080(9) -0.0078(9)
C8 0.0321(11) 0.0338(10) 0.0342(11) -0.0123(8) 0.0050(8) -0.0073(8)
C9 0.0227(9) 0.0283(9) 0.0320(10) -0.0136(8) -0.0004(8) -0.0044(7)
C10 0.0237(10) 0.0225(9) 0.0253(9) -0.0056(7) 0.0012(7) -0.0042(7)
C11 0.0234(9) 0.0230(9) 0.0258(9) -0.0090(7) -0.0022(7) -0.0021(7)
C12 0.0313(11) 0.0351(11) 0.0342(11) -0.0073(8) -0.0087(9) -0.0004(8)
C13 0.0262(11) 0.0479(13) 0.0478(13) -0.0153(10) -0.0115(9) 0.0014(9)
C14 0.0256(11) 0.0456(12) 0.0426(12) -0.0187(9) -0.0022(9) -0.0090(9)
C15 0.0267(10) 0.0219(9) 0.0377(11) -0.0083(8) -0.0030(8) -0.0045(7)
C16 0.0322(11) 0.0225(9) 0.0311(10) -0.0105(7) -0.0056(8) -0.0014(7)
C17 0.0259(10) 0.0311(10) 0.0306(10) -0.0154(8) 0.0012(8) -0.0028(7)

loop_
_atom_type_symbol
_atom_type_description
_atom_type_scat_dispersion_real
_atom_type_scat_dispersion_imag
_atom_type_scat_source
C C 0.0033 0.0016 'International Tables Vol C Tables 4.2.6.8 and 6.1.1.4'
H H 0.0000 0.0000 'International Tables Vol C Tables 4.2.6.8 and 6.1.1.4'
N N 0.0061 0.0033 'International Tables Vol C Tables 4.2.6.8 and 6.1.1.4'
O O 0.0106 0.0060 'International Tables Vol C Tables 4.2.6.8 and 6.1.1.4'

loop_
_geom_angle_atom_site_label_1
_geom_angle_atom_site_label_2
_geom_angle_atom_site_label_3
_geom_angle
C5 O2 C6 104.57(18)
C7 O3 C6 104.04(17)
C15 O4 H4 109.5
C16 O5 H5 109.5
C1 N1 C11 127.94(15)
C1 N1 C14 119.67(15)
C14 N1 C11 112.18(14)
O1 C1 N1 120.67(17)
O1 C1 C2 121.92(16)
N1 C1 C2 117.29(15)
C1 C2 H2A 109.9
C1 C2 H2B 109.9
C1 C2 C3 108.74(15)
H2A C2 H2B 108.3
C3 C2 H2A 109.9
C3 C2 H2B 109.9
C4 C3 C2 119.10(16)
C9 C3 C2 119.63(16)
C9 C3 C4 121.08(18)
C3 C4 H4A 121.3
C5 C4 C3 117.36(18)
C5 C4 H4A 121.3
C4 C5 O2 128.2(2)
C7 C5 O2 109.79(19)
C7 C5 C4 121.98(18)
O2 C6 O3 108.38(17)
O2 C6 H6A 110.0
O2 C6 H6B 110.0
O3 C6 H6A 110.0
O3 C6 H6B 110.0
H6A C6 H6B 108.4
C5 C7 O3 110.02(18)
C5 C7 C8 121.58(19)
C8 C7 O3 128.4(2)
C7 C8 H8 120.8
C7 C8 C9 118.45(18)
C9 C8 H8 120.8
C3 C9 C8 119.53(17)
C3 C9 C10 122.38(16)
C8 C9 C10 118.09(16)
C9 C10 H10 104.6
C9 C10 C11 119.85(14)
C9 C10 C15 115.60(15)
C11 C10 H10 104.6
C15 C10 H10 104.6
C15 C10 C11 106.05(14)
N1 C11 C10 118.40(14)
N1 C11 C12 100.13(14)
N1 C11 C17 112.95(14)
C12 C11 C10 109.80(14)
C12 C11 C17 111.16(15)
C17 C11 C10 104.48(14)
C11 C12 H12A 110.9
C11 C12 H12B 110.9
H12A C12 H12B 108.9
C13 C12 C11 104.50(15)
C13 C12 H12A 110.9
C13 C12 H12B 110.9
C12 C13 H13A 111.1
C12 C13 H13B 111.1
H13A C13 H13B 109.1
C14 C13 C12 103.11(16)
C14 C13 H13A 111.1
C14 C13 H13B 111.1
N1 C14 C13 104.34(15)
N1 C14 H14A 110.9
N1 C14 H14B 110.9
C13 C14 H14A 110.9
C13 C14 H14B 110.9
H14A C14 H14B 108.9
O4 C15 C10 110.42(14)
O4 C15 H15 110.5
O4 C15 C16 111.80(16)
C10 C15 H15 110.5
C16 C15 C10 102.80(14)
C16 C15 H15 110.5
O5 C16 C15 111.40(15)
O5 C16 H16 109.2
O5 C16 C17 114.06(15)
C15 C16 H16 109.2
C17 C16 C15 103.70(14)
C17 C16 H16 109.2
C11 C17 H17A 111.1
C11 C17 H17B 111.1
C16 C17 C11 103.49(14)
C16 C17 H17A 111.1
C16 C17 H17B 111.1
H17A C17 H17B 109.0

loop_
_geom_bond_atom_site_label_1
_geom_bond_atom_site_label_2
_geom_bond_distance
O1 C1 1.243(2)
O2 C5 1.383(2)
O2 C6 1.421(3)
O3 C6 1.427(3)
O3 C7 1.385(2)
O4 H4 0.8200
O4 C15 1.413(2)
O5 H5 0.8200
O5 C16 1.425(2)
N1 C1 1.338(2)
N1 C11 1.489(2)
N1 C14 1.473(2)
C1 C2 1.503(3)
C2 H2A 0.9700
C2 H2B 0.9700
C2 C3 1.513(2)
C3 C4 1.404(3)
C3 C9 1.394(2)
C4 H4A 0.9300
C4 C5 1.369(3)
C5 C7 1.368(3)
C6 H6A 0.9700
C6 H6B 0.9700
C7 C8 1.368(3)
C8 H8 0.9300
C8 C9 1.401(3)
C9 C10 1.511(2)
C10 H10 0.9800
C10 C11 1.580(2)
C10 C15 1.550(2)
C11 C12 1.533(2)
C11 C17 1.537(2)
C12 H12A 0.9700
C12 H12B 0.9700
C12 C13 1.519(3)
C13 H13A 0.9700
C13 H13B 0.9700
C13 C14 1.515(3)
C14 H14A 0.9700
C14 H14B 0.9700
C15 H15 0.9800
C15 C16 1.524(3)
C16 H16 0.9800
C16 C17 1.520(2)
C17 H17A 0.9700
C17 H17B 0.9700

loop_
_geom_torsion_atom_site_label_1
_geom_torsion_atom_site_label_2
_geom_torsion_atom_site_label_3
_geom_torsion_atom_site_label_4
_geom_torsion
O1 C1 C2 C3 -106.16(19)
O2 C5 C7 O3 1.4(2)
O2 C5 C7 C8 179.86(19)
O3 C7 C8 C9 176.83(19)
O4 C15 C16 O5 -45.95(19)
O4 C15 C16 C17 77.15(17)
O5 C16 C17 C11 165.20(14)
N1 C1 C2 C3 70.1(2)
N1 C11 C12 C13 -36.37(18)
N1 C11 C17 C16 -158.28(14)
C1 N1 C11 C10 -45.3(2)
C1 N1 C11 C12 -164.45(17)
C1 N1 C11 C17 77.3(2)
C1 N1 C14 C13 -172.38(16)
C1 C2 C3 C4 104.34(19)
C1 C2 C3 C9 -70.7(2)
C2 C3 C4 C5 -175.43(17)
C2 C3 C9 C8 175.20(16)
C2 C3 C9 C10 -5.5(3)
C3 C4 C5 O2 -178.6(2)
C3 C4 C5 C7 -0.2(3)
C3 C9 C10 C11 46.8(2)
C3 C9 C10 C15 -82.1(2)
C4 C3 C9 C8 0.3(3)
C4 C3 C9 C10 179.60(17)
C4 C5 C7 O3 -177.30(19)
C4 C5 C7 C8 1.2(3)
C5 O2 C6 O3 -17.0(2)
C5 C7 C8 C9 -1.4(3)
C6 O2 C5 C4 -171.7(2)
C6 O2 C5 C7 9.7(2)
C6 O3 C7 C5 -11.7(2)
C6 O3 C7 C8 169.9(2)
C7 O3 C6 O2 17.8(2)
C7 C8 C9 C3 0.6(3)
C7 C8 C9 C10 -178.72(17)
C8 C9 C10 C11 -133.83(17)
C8 C9 C10 C15 97.2(2)
C9 C3 C4 C5 -0.5(3)
C9 C10 C11 N1 -3.3(2)
C9 C10 C11 C12 110.71(18)
C9 C10 C11 C17 -130.01(16)
C9 C10 C15 O4 39.1(2)
C9 C10 C15 C16 158.46(15)
C10 C11 C12 C13 -161.67(15)
C10 C11 C17 C16 -28.28(17)
C10 C15 C16 O5 -164.39(14)
C10 C15 C16 C17 -41.29(17)
C11 N1 C1 O1 -177.41(16)
C11 N1 C1 C2 6.3(3)
C11 N1 C14 C13 2.9(2)
C11 C10 C15 O4 -96.35(17)
C11 C10 C15 C16 23.06(17)
C11 C12 C13 C14 39.4(2)
C12 C11 C17 C16 90.09(17)
C12 C13 C14 N1 -25.8(2)
C14 N1 C1 O1 -3.0(3)
C14 N1 C1 C2 -179.25(16)
C14 N1 C11 C10 139.96(16)
C14 N1 C11 C12 20.77(18)
C14 N1 C11 C17 -97.52(17)
C15 C10 C11 N1 129.80(15)
C15 C10 C11 C12 -116.17(16)
C15 C10 C11 C17 3.12(17)
C15 C16 C17 C11 43.86(18)
C17 C11 C12 C13 83.22(18)
